data_9008142
loop_
_publ_author_name
'Fanfani, L.'
'Zanazzi, P. F.'

_publ_section_title
;
 The crystal structure of vauquelinite and the relationships to fornacite
;
_journal_name_full 'Zeitschrift fur Kristallographie'
_journal_page_first 433
_journal_page_last 443
_journal_volume 126
_journal_year 1968
_chemical_compound_source 'Beresov, Ural Mountains, Russia'
_chemical_formula_sum 'Cr Cu H O9 P Pb2'
_chemical_name_mineral Vauquelinite
_space_group_IT_number 14
_symmetry_space_group_name_Hall '-P 2yn'
_symmetry_space_group_name_H-M 'P 1 21/n 1'
_cell_angle_alpha 90
_cell_angle_beta 94.57
_cell_angle_gamma 90
_cell_formula_units_Z 4
_cell_length_a 13.754
_cell_length_b 5.806
_cell_length_c 9.563
_cell_volume 761.232
_database_code_amcsd 0010658
_exptl_crystal_density_diffrn 6.160
_cod_original_formula_sum 'Pb2 Cu Cr P O9 H'
_cod_database_code 9008142

loop_
_space_group_symop_operation_xyz
x,y,z
1/2+x,1/2-y,1/2+z
1/2-x,1/2+y,1/2-z
-x,-y,-z

loop_
_atom_site_label
_atom_site_fract_x
_atom_site_fract_y
_atom_site_fract_z
_atom_site_U_iso_or_equiv
_atom_site_type_symbol
_atom_site_attached_hydrogens
Pb1 0.73630 0.22560 0.49540 0.03787 Pb 0
Pb2 0.05350 0.76860 0.16660 0.02812 Pb 0
Cu1 0.00000 0.00000 0.50000 0.03749 Cu 0
Cu2 0.00000 0.50000 0.50000 0.01684 Cu 0
Cr 0.86200 0.26250 0.18110 0.02140 Cr 0
P 0.15840 0.27370 0.32070 0.02318 P 0
O1 0.12030 0.04780 0.38060 0.03964 O 0
O2 0.11040 0.47800 0.38680 0.04116 O 0
O3 0.11920 0.25890 0.16790 0.03204 O 0
O4 0.26830 0.29510 0.34700 0.03166 O 0
O5 0.89100 0.02810 0.10130 0.03204 O 0
O6 0.91030 0.48360 0.09640 0.02508 O 0
O7 0.91130 0.23600 0.33810 0.02419 O 0
O8 0.74700 0.27350 0.18380 0.02938 O 0
O-H 0.95290 0.78370 0.38410 0.02799 O 1

loop_
_cod_changelog_entry_id
_cod_changelog_entry_author
_cod_changelog_entry_date
_cod_changelog_entry_text
1
;cod-tools version 3.8.0
Id: cif_guess_AMCSD_atom_types 9574 2023-05-10 09:00:05Z saulius
;
2023-05-10T18:51:12+03:00
;Derived atom types and hydrogen counts
from atom names that follow the AMCSD naming convention
(Wat == water, O-H == hydroxyl).
;

loop_
_cod_related_entry_id
_cod_related_entry_database
_cod_related_entry_code
1 AMCSD 0010658
